data_4103988
loop_
_publ_author_name
'Atsushi Kunishita'
'Minoru Kubo'
'Hideki Sugimoto'
'Takashi Ogura'
'Kazunobu Sato'
'Takeji Takui'
'Shinobu Itoh'

_publ_section_title
;
 Mononuclear Copper(II)-Superoxo Complexes that Mimic the Structure and
 Reactivity of the Active Centers of PHM and D\bM
;
_journal_name_full 'Journal of the American Chemical Society'
_journal_page_first 2788
_journal_page_last 2789
_journal_paper_doi 10.1021/ja809464e
_journal_volume 131
_journal_year 2009
_chemical_formula_moiety 'C21 H28 Cl Cu F6 N4 O2 P '
_chemical_formula_sum 'C21 H28 Cl Cu F6 N4 O2 P'
_chemical_formula_weight 612.44
_space_group_IT_number 2
_symmetry_cell_setting triclinic
_symmetry_Int_Tables_number 2
_symmetry_space_group_name_Hall '-P 1'
_symmetry_space_group_name_H-M 'P -1'
_cell_angle_alpha 84.78(3)
_cell_angle_beta 71.72(3)
_cell_angle_gamma 78.39(3)
_cell_formula_units_Z 2
_cell_length_a 9.235(8)
_cell_length_b 11.661(12)
_cell_length_c 12.165(9)
_cell_measurement_reflns_used 5675
_cell_measurement_temperature 153.1
_cell_measurement_theta_max 27.5
_cell_measurement_theta_min 3.2
_cell_volume 1217.9(19)
_computing_cell_refinement PROCESS-AUTO
_computing_data_collection PROCESS-AUTO
_computing_data_reduction CrystalStructure
_computing_publication_material 'CrystalStructure 3.8'
_computing_structure_refinement CRYSTALS
_computing_structure_solution SIR92
_diffrn_detector_area_resol_mean 10.00
_diffrn_measured_fraction_theta_full 0.965
_diffrn_measured_fraction_theta_max 0.965
_diffrn_measurement_device_type 'Rigaku RAXIS-RAPID'
_diffrn_measurement_method \w
_diffrn_radiation_type 'Mo K\a'
_diffrn_radiation_wavelength 0.71075
_diffrn_reflns_av_R_equivalents 0.118
_diffrn_reflns_limit_h_max 11
_diffrn_reflns_limit_h_min -11
_diffrn_reflns_limit_k_max 15
_diffrn_reflns_limit_k_min -15
_diffrn_reflns_limit_l_max 15
_diffrn_reflns_limit_l_min -15
_diffrn_reflns_number 11623
_diffrn_reflns_theta_full 27.47
_diffrn_reflns_theta_max 27.47
_exptl_absorpt_coefficient_mu 1.146
_exptl_absorpt_correction_T_max 0.892
_exptl_absorpt_correction_T_min 0.892
_exptl_absorpt_correction_type none
_exptl_crystal_colour blue
_exptl_crystal_density_diffrn 1.670
_exptl_crystal_density_method 'not measured'
_exptl_crystal_description prism
_exptl_crystal_F_000 626.00
_exptl_crystal_size_max 0.30
_exptl_crystal_size_mid 0.30
_exptl_crystal_size_min 0.10
_refine_diff_density_max -0.09
_refine_diff_density_min -0.09
_refine_ls_extinction_method none
_refine_ls_goodness_of_fit_ref 1.057
_refine_ls_hydrogen_treatment refall
_refine_ls_number_parameters 351
_refine_ls_number_reflns 3811
_refine_ls_R_factor_gt 0.0428
_refine_ls_shift/su_max 0.0000
_refine_ls_structure_factor_coef F
_refine_ls_weighting_details 'w = 1/[0.0002Fo^2^ + 0.2000\s(Fo^2^)]'
_refine_ls_weighting_scheme calc
_refine_ls_wR_factor_ref 0.0567
_reflns_number_gt 1322
_reflns_number_total 5372
_reflns_threshold_expression F^2^>2.0\s(F^2^)
_cod_data_source_file ja809464e_si_001_4.cif
_cod_data_source_block '_2NO2-Cl'
_cod_original_cell_volume 1217.9(18)
_cod_original_formula_sum 'C21 H28 Cl Cu F6 N4 O2 P '
_cod_database_code 4103988

loop_
_symmetry_equiv_pos_site_id
_symmetry_equiv_pos_as_xyz
1 +X,+Y,+Z
2 -X,-Y,-Z

loop_
_atom_site_label
_atom_site_type_symbol
_atom_site_fract_x
_atom_site_fract_y
_atom_site_fract_z
_atom_site_U_iso_or_equiv
_atom_site_adp_type
_atom_site_occupancy
_atom_site_symmetry_multiplicity
_atom_site_calc_flag
_atom_site_refinement_flags
Cu(1) Cu 0.09610(10) 0.30830(8) 0.69773(7) 0.0283(2) Uani 1.00 1 d .
Cl(1) Cl -0.13869(19) 0.42188(16) 0.77078(13) 0.0337(5) Uani 1.00 1 d .
P(1) P -0.2275(2) 0.26509(18) 1.26607(15) 0.0331(6) Uani 1.00 1 d .
F(1) F -0.1676(4) 0.2568(4) 1.1293(3) 0.0579(15) Uani 1.00 1 d .
F(2) F -0.3890(4) 0.3392(3) 1.2601(3) 0.0521(14) Uani 1.00 1 d .
F(3) F -0.0661(4) 0.1903(3) 1.2738(3) 0.0457(13) Uani 1.00 1 d .
F(4) F -0.2857(4) 0.2738(3) 1.4042(2) 0.0522(14) Uani 1.00 1 d .
F(5) F -0.1582(4) 0.3823(3) 1.2577(3) 0.0511(14) Uani 1.00 1 d .
F(6) F -0.2955(4) 0.1482(3) 1.2768(3) 0.0505(14) Uani 1.00 1 d .
O(1) O -0.6715(6) 0.0839(4) 1.2597(4) 0.0496(18) Uani 1.00 1 d .
O(2) O -0.5507(5) -0.0927(5) 1.2684(4) 0.0517(18) Uani 1.00 1 d .
N(1) N 0.1967(6) 0.3513(4) 0.8079(4) 0.0257(16) Uani 1.00 1 d .
N(2) N 0.2688(6) 0.3158(4) 0.5509(4) 0.0274(16) Uani 1.00 1 d .
N(3) N 0.0230(5) 0.1876(4) 0.6275(4) 0.0251(16) Uani 1.00 1 d .
N(4) N -0.5611(6) 0.0053(6) 1.2219(4) 0.037(2) Uani 1.00 1 d .
C(1) C 0.1086(7) 0.3571(5) 0.9210(5) 0.029(2) Uani 1.00 1 d .
C(2) C 0.1643(7) 0.3802(5) 1.0080(5) 0.032(2) Uani 1.00 1 d .
C(3) C 0.3131(8) 0.4003(6) 0.9794(5) 0.039(2) Uani 1.00 1 d .
C(4) C 0.4031(7) 0.3964(5) 0.8642(5) 0.033(2) Uani 1.00 1 d .
C(5) C 0.3436(7) 0.3690(5) 0.7799(5) 0.029(2) Uani 1.00 1 d .
C(6) C 0.4455(8) 0.3633(6) 0.6562(5) 0.039(2) Uani 1.00 1 d .
C(7) C 0.3625(7) 0.4010(6) 0.5638(5) 0.034(2) Uani 1.00 1 d .
C(8) C 0.1839(7) 0.3721(6) 0.4680(5) 0.033(2) Uani 1.00 1 d .
C(9) C 0.0871(7) 0.2971(6) 0.4357(5) 0.034(2) Uani 1.00 1 d .
C(10) C -0.0383(7) 0.2525(6) 0.5341(5) 0.032(2) Uani 1.00 1 d .
C(11) C 0.3674(7) 0.2013(5) 0.5093(5) 0.030(2) Uani 1.00 1 d .
C(12) C 0.3036(7) 0.0966(5) 0.5824(5) 0.034(2) Uani 1.00 1 d .
C(13) C 0.1457(7) 0.0855(5) 0.5777(5) 0.032(2) Uani 1.00 1 d .
C(14) C -0.1095(7) 0.1456(5) 0.7192(4) 0.032(2) Uani 1.00 1 d .
C(15) C -0.0634(6) 0.1010(6) 0.8279(4) 0.029(2) Uani 1.00 1 d .
C(16) C -0.1991(7) 0.0728(6) 0.9283(5) 0.031(2) Uani 1.00 1 d .
C(17) C -0.3179(8) 0.1623(6) 0.9778(5) 0.034(2) Uani 1.00 1 d .
C(18) C -0.4401(7) 0.1424(6) 1.0738(5) 0.030(2) Uani 1.00 1 d .
C(19) C -0.4370(7) 0.0277(6) 1.1169(5) 0.027(2) Uani 1.00 1 d .
C(20) C -0.3234(7) -0.0630(6) 1.0682(5) 0.033(2) Uani 1.00 1 d .
C(21) C -0.2017(7) -0.0402(6) 0.9720(5) 0.032(2) Uani 1.00 1 d .
H(1) H 0.0047 0.3451 0.9404 0.032 Uiso 1.00 1 c R
H(2) H 0.1018 0.3816 1.0867 0.036 Uiso 1.00 1 c R
H(3) H 0.3535 0.4172 1.0377 0.049 Uiso 1.00 1 c R
H(4) H 0.5052 0.4129 0.8423 0.041 Uiso 1.00 1 c R
H(5) H 0.5544 0.3363 0.6364 0.046 Uiso 1.00 1 c R
H(6) H 0.3697 0.4723 0.5197 0.045 Uiso 1.00 1 c R
H(7) H 0.1137 0.4390 0.5042 0.037 Uiso 1.00 1 c R
H(8) H 0.2567 0.3961 0.3997 0.037 Uiso 1.00 1 c R
H(9) H 0.0410 0.3399 0.3811 0.039 Uiso 1.00 1 c R
H(10) H 0.1580 0.2302 0.4002 0.039 Uiso 1.00 1 c R
H(11) H -0.0842 0.2016 0.5042 0.040 Uiso 1.00 1 c R
H(12) H -0.1146 0.3181 0.5668 0.040 Uiso 1.00 1 c R
H(13) H 0.3706 0.1924 0.4317 0.036 Uiso 1.00 1 c R
H(14) H 0.4693 0.2004 0.5121 0.036 Uiso 1.00 1 c R
H(15) H 0.3748 0.0260 0.5580 0.039 Uiso 1.00 1 c R
H(16) H 0.2932 0.1091 0.6608 0.039 Uiso 1.00 1 c R
H(17) H 0.1173 0.0159 0.6184 0.037 Uiso 1.00 1 c R
H(18) H 0.1534 0.0808 0.4985 0.037 Uiso 1.00 1 c R
H(19) H -0.1941 0.2092 0.7400 0.039 Uiso 1.00 1 c R
H(20) H -0.1405 0.0846 0.6904 0.039 Uiso 1.00 1 c R
H(21) H 0.0130 0.0319 0.8089 0.034 Uiso 1.00 1 c R
H(22) H -0.0205 0.1592 0.8504 0.034 Uiso 1.00 1 c R
H(23) H -0.3152 0.2391 0.9445 0.042 Uiso 1.00 1 c R
H(24) H -0.5223 0.2030 1.1101 0.035 Uiso 1.00 1 c R
H(25) H -0.3283 -0.1401 1.1001 0.041 Uiso 1.00 1 c R
H(26) H -0.1203 -0.1016 0.9362 0.036 Uiso 1.00 1 c R

loop_
_atom_site_aniso_label
_atom_site_aniso_U_11
_atom_site_aniso_U_22
_atom_site_aniso_U_33
_atom_site_aniso_U_12
_atom_site_aniso_U_13
_atom_site_aniso_U_23
Cu(1) 0.0271(5) 0.0279(5) 0.0296(4) -0.0073(4) -0.0065(3) -0.0012(3)
Cl(1) 0.0288(10) 0.0318(12) 0.0385(10) -0.0039(8) -0.0075(8) -0.0034(8)
P(1) 0.0286(11) 0.0338(13) 0.0361(11) -0.0101(10) -0.0062(8) -0.0006(9)
F(1) 0.067(3) 0.077(3) 0.032(2) -0.033(2) -0.007(2) -0.001(2)
F(2) 0.037(2) 0.051(3) 0.070(2) -0.005(2) -0.023(2) 0.007(2)
F(3) 0.035(2) 0.037(2) 0.064(2) -0.003(2) -0.013(2) -0.011(2)
F(4) 0.044(2) 0.074(3) 0.037(2) -0.017(2) -0.0057(19) -0.008(2)
F(5) 0.053(2) 0.035(2) 0.071(2) -0.021(2) -0.019(2) -0.001(2)
F(6) 0.052(2) 0.040(3) 0.070(2) -0.021(2) -0.027(2) 0.008(2)
O(1) 0.044(3) 0.045(3) 0.048(3) -0.009(3) 0.007(2) -0.017(2)
O(2) 0.042(3) 0.059(4) 0.049(3) -0.015(3) -0.008(2) 0.019(2)
N(1) 0.023(3) 0.019(3) 0.031(3) 0.000(2) -0.005(2) 0.001(2)
N(2) 0.030(3) 0.017(3) 0.034(3) -0.002(2) -0.007(2) -0.005(2)
N(3) 0.018(3) 0.025(3) 0.029(2) -0.004(2) -0.001(2) -0.008(2)
N(4) 0.030(3) 0.048(5) 0.033(3) -0.006(3) -0.007(2) -0.010(3)
C(1) 0.026(4) 0.026(4) 0.029(3) -0.003(3) -0.003(3) 0.001(3)
C(2) 0.035(4) 0.030(4) 0.025(3) 0.004(3) -0.006(3) -0.004(3)
C(3) 0.042(5) 0.044(5) 0.038(4) -0.005(4) -0.021(3) -0.002(3)
C(4) 0.031(4) 0.028(4) 0.045(4) -0.004(3) -0.017(3) -0.001(3)
C(5) 0.030(4) 0.023(4) 0.029(3) 0.002(3) -0.008(3) 0.000(3)
C(6) 0.030(4) 0.056(5) 0.029(3) -0.006(4) -0.006(3) -0.004(3)
C(7) 0.044(4) 0.023(4) 0.043(4) -0.024(3) -0.017(3) 0.010(3)
C(8) 0.035(4) 0.035(4) 0.024(3) -0.009(3) -0.002(3) 0.004(3)
C(9) 0.034(4) 0.030(4) 0.034(3) -0.005(3) -0.007(3) -0.002(3)
C(10) 0.027(4) 0.035(4) 0.037(3) -0.008(3) -0.013(3) -0.002(3)
C(11) 0.018(3) 0.037(4) 0.034(3) -0.004(3) -0.008(2) 0.000(3)
C(12) 0.026(4) 0.017(4) 0.054(4) 0.006(3) -0.010(3) -0.005(3)
C(13) 0.039(4) 0.023(4) 0.030(3) -0.000(3) -0.010(3) -0.002(3)
C(14) 0.028(4) 0.032(4) 0.037(4) -0.018(3) -0.004(3) -0.002(3)
C(15) 0.020(3) 0.035(4) 0.032(3) -0.012(3) -0.001(2) 0.001(3)
C(16) 0.036(4) 0.030(4) 0.030(3) -0.010(3) -0.011(3) -0.004(3)
C(17) 0.039(4) 0.028(4) 0.037(4) -0.011(3) -0.011(3) -0.001(3)
C(18) 0.020(4) 0.032(4) 0.036(4) 0.003(3) -0.008(3) -0.009(3)
C(19) 0.021(3) 0.026(4) 0.032(3) 0.005(3) -0.007(3) -0.008(3)
C(20) 0.030(4) 0.036(5) 0.037(4) -0.011(3) -0.011(3) 0.002(3)
C(21) 0.025(4) 0.030(4) 0.036(3) 0.000(3) -0.004(3) -0.006(3)

loop_
_atom_type_symbol
_atom_type_description
_atom_type_scat_dispersion_real
_atom_type_scat_dispersion_imag
_atom_type_scat_source
C C 0.003 0.002
;
International Tables for Crystallography
(1992, Vol. C, Tables 4.2.6.8 and 6.1.1.4)
;
H H 0.000 0.000
;
International Tables for Crystallography
(1992, Vol. C, Table 6.1.1.4)
;
N N 0.006 0.003
;
International Tables for Crystallography
(1992, Vol. C, Tables 4.2.6.8 and 6.1.1.4)
;
Cu Cu 0.320 1.265
;
International Tables for Crystallography
(1992, Vol. C, Tables 4.2.6.8 and 6.1.1.4)
;
O O 0.011 0.006
;
International Tables for Crystallography
(1992, Vol. C, Tables 4.2.6.8 and 6.1.1.4)
;
P P 0.102 0.094
;
International Tables for Crystallography
(1992, Vol. C, Tables 4.2.6.8 and 6.1.1.4)
;
F F 0.017 0.010
;
International Tables for Crystallography
(1992, Vol. C, Tables 4.2.6.8 and 6.1.1.4)
;
Cl Cl 0.148 0.159
;
International Tables for Crystallography
(1992, Vol. C, Tables 4.2.6.8 and 6.1.1.4)
;

loop_
_geom_angle_atom_site_label_1
_geom_angle_atom_site_label_2
_geom_angle_atom_site_label_3
_geom_angle
_geom_angle_publ_flag
Cl(1) Cu(1) N(1) 97.40(14) yes
Cl(1) Cu(1) N(2) 133.33(15) yes
Cl(1) Cu(1) N(3) 96.88(14) yes
N(1) Cu(1) N(2) 98.8(2) yes
N(1) Cu(1) N(3) 150.9(2) yes
N(2) Cu(1) N(3) 89.5(2) yes
F(1) P(1) F(2) 90.6(2) yes
F(1) P(1) F(3) 90.1(2) yes
F(1) P(1) F(4) 179.2(2) yes
F(1) P(1) F(5) 90.6(2) yes
F(1) P(1) F(6) 90.4(2) yes
F(2) P(1) F(3) 179.3(2) yes
F(2) P(1) F(4) 89.9(2) yes
F(2) P(1) F(5) 91.1(2) yes
F(2) P(1) F(6) 89.5(2) yes
F(3) P(1) F(4) 89.3(2) yes
F(3) P(1) F(5) 89.1(2) yes
F(3) P(1) F(6) 90.3(2) yes
F(4) P(1) F(5) 88.8(2) yes
F(4) P(1) F(6) 90.2(2) yes
F(5) P(1) F(6) 178.9(2) yes
Cu(1) N(1) C(1) 115.8(4) yes
Cu(1) N(1) C(5) 125.5(4) yes
C(1) N(1) C(5) 118.6(6) yes
Cu(1) N(2) C(7) 108.7(3) yes
Cu(1) N(2) C(8) 102.1(3) yes
Cu(1) N(2) C(11) 115.5(3) yes
C(7) N(2) C(8) 106.2(5) yes
C(7) N(2) C(11) 111.8(5) yes
C(8) N(2) C(11) 111.7(5) yes
Cu(1) N(3) C(10) 105.6(4) yes
Cu(1) N(3) C(13) 114.6(4) yes
Cu(1) N(3) C(14) 108.3(3) yes
C(10) N(3) C(13) 109.9(4) yes
C(10) N(3) C(14) 108.3(4) yes
C(13) N(3) C(14) 109.9(4) yes
O(1) N(4) O(2) 122.3(5) yes
O(1) N(4) C(19) 119.3(6) yes
O(2) N(4) C(19) 118.4(5) yes
N(1) C(1) C(2) 122.6(6) yes
C(1) C(2) C(3) 118.9(5) yes
C(2) C(3) C(4) 119.1(7) yes
C(3) C(4) C(5) 120.0(6) yes
N(1) C(5) C(4) 120.8(5) yes
N(1) C(5) C(6) 120.6(6) yes
C(4) C(5) C(6) 118.5(6) yes
C(5) C(6) C(7) 115.9(5) yes
N(2) C(7) C(6) 113.7(5) yes
N(2) C(8) C(9) 115.5(5) yes
C(8) C(9) C(10) 116.9(5) yes
N(3) C(10) C(9) 112.7(5) yes
N(2) C(11) C(12) 112.3(4) yes
C(11) C(12) C(13) 113.8(5) yes
N(3) C(13) C(12) 112.9(5) yes
N(3) C(14) C(15) 111.0(5) yes
C(14) C(15) C(16) 112.9(5) yes
C(15) C(16) C(17) 119.1(6) yes
C(15) C(16) C(21) 120.7(5) yes
C(17) C(16) C(21) 120.2(5) yes
C(16) C(17) C(18) 121.4(6) yes
C(17) C(18) C(19) 116.7(5) yes
N(4) C(19) C(18) 117.7(5) yes
N(4) C(19) C(20) 119.1(6) yes
C(18) C(19) C(20) 123.2(5) yes
C(19) C(20) C(21) 118.8(6) yes
C(16) C(21) C(20) 119.6(5) yes
N(1) C(1) H(1) 118.4 no
C(2) C(1) H(1) 119.0 no
C(1) C(2) H(2) 121.2 no
C(3) C(2) H(2) 119.9 no
C(2) C(3) H(3) 120.3 no
C(4) C(3) H(3) 120.6 no
C(3) C(4) H(4) 120.4 no
C(5) C(4) H(4) 119.7 no
C(5) C(6) H(5) 122.0 no
C(7) C(6) H(5) 122.1 no
N(2) C(7) H(6) 123.4 no
C(6) C(7) H(6) 123.0 no
N(2) C(8) H(7) 107.2 no
N(2) C(8) H(8) 108.7 no
C(9) C(8) H(7) 106.4 no
C(9) C(8) H(8) 109.4 no
H(7) C(8) H(8) 109.5 no
C(8) C(9) H(9) 108.7 no
C(8) C(9) H(10) 105.8 no
C(10) C(9) H(9) 108.9 no
C(10) C(9) H(10) 106.8 no
H(9) C(9) H(10) 109.5 no
N(3) C(10) H(11) 108.8 no
N(3) C(10) H(12) 108.8 no
C(9) C(10) H(11) 109.1 no
C(9) C(10) H(12) 108.0 no
H(11) C(10) H(12) 109.5 no
N(2) C(11) H(13) 109.0 no
N(2) C(11) H(14) 108.8 no
C(12) C(11) H(13) 107.7 no
C(12) C(11) H(14) 109.5 no
H(13) C(11) H(14) 109.5 no
C(11) C(12) H(15) 109.7 no
C(11) C(12) H(16) 107.3 no
C(13) C(12) H(15) 109.5 no
C(13) C(12) H(16) 107.0 no
H(15) C(12) H(16) 109.5 no
N(3) C(13) H(17) 109.1 no
N(3) C(13) H(18) 108.6 no
C(12) C(13) H(17) 109.6 no
C(12) C(13) H(18) 107.2 no
H(17) C(13) H(18) 109.5 no
N(3) C(14) H(19) 108.9 no
N(3) C(14) H(20) 110.0 no
C(15) C(14) H(19) 108.1 no
C(15) C(14) H(20) 109.3 no
H(19) C(14) H(20) 109.5 no
C(14) C(15) H(21) 107.9 no
C(14) C(15) H(22) 108.6 no
C(16) C(15) H(21) 108.9 no
C(16) C(15) H(22) 109.0 no
H(21) C(15) H(22) 109.5 no
C(16) C(17) H(23) 118.6 no
C(18) C(17) H(23) 120.0 no
C(17) C(18) H(24) 122.9 no
C(19) C(18) H(24) 120.4 no
C(19) C(20) H(25) 119.7 no
C(21) C(20) H(25) 121.5 no
C(16) C(21) H(26) 119.5 no
C(20) C(21) H(26) 120.8 no

loop_
_geom_bond_atom_site_label_1
_geom_bond_atom_site_label_2
_geom_bond_distance
_geom_bond_publ_flag
Cu(1) Cl(1) 2.2573(17) yes
Cu(1) N(1) 2.000(6) yes
Cu(1) N(2) 1.995(4) yes
Cu(1) N(3) 2.032(6) yes
P(1) F(1) 1.585(3) yes
P(1) F(2) 1.586(4) yes
P(1) F(3) 1.594(4) yes
P(1) F(4) 1.601(3) yes
P(1) F(5) 1.604(5) yes
P(1) F(6) 1.591(5) yes
O(1) N(4) 1.224(7) yes
O(2) N(4) 1.228(8) yes
N(1) C(1) 1.361(6) yes
N(1) C(5) 1.345(9) yes
N(2) C(7) 1.489(10) yes
N(2) C(8) 1.494(8) yes
N(2) C(11) 1.488(7) yes
N(3) C(10) 1.503(8) yes
N(3) C(13) 1.492(7) yes
N(3) C(14) 1.505(7) yes
N(4) C(19) 1.468(7) yes
C(1) C(2) 1.381(10) yes
C(2) C(3) 1.370(10) yes
C(3) C(4) 1.386(8) yes
C(4) C(5) 1.394(11) yes
C(5) C(6) 1.503(7) yes
C(6) C(7) 1.536(10) yes
C(8) C(9) 1.522(11) yes
C(9) C(10) 1.518(8) yes
C(11) C(12) 1.546(9) yes
C(12) C(13) 1.509(10) yes
C(14) C(15) 1.529(8) yes
C(15) C(16) 1.518(8) yes
C(16) C(17) 1.377(8) yes
C(16) C(21) 1.377(10) yes
C(17) C(18) 1.385(8) yes
C(18) C(19) 1.390(9) yes
C(19) C(20) 1.359(8) yes
C(20) C(21) 1.394(8) yes
C(1) H(1) 0.950 no
C(2) H(2) 0.950 no
C(3) H(3) 0.950 no
C(4) H(4) 0.950 no
C(6) H(5) 0.950 no
C(7) H(6) 0.950 no
C(8) H(7) 0.950 no
C(8) H(8) 0.950 no
C(9) H(9) 0.950 no
C(9) H(10) 0.950 no
C(10) H(11) 0.950 no
C(10) H(12) 0.950 no
C(11) H(13) 0.950 no
C(11) H(14) 0.950 no
C(12) H(15) 0.950 no
C(12) H(16) 0.950 no
C(13) H(17) 0.950 no
C(13) H(18) 0.950 no
C(14) H(19) 0.950 no
C(14) H(20) 0.950 no
C(15) H(21) 0.950 no
C(15) H(22) 0.950 no
C(17) H(23) 0.950 no
C(18) H(24) 0.950 no
C(20) H(25) 0.950 no
C(21) H(26) 0.950 no

loop_
_geom_contact_atom_site_label_1
_geom_contact_atom_site_label_2
_geom_contact_distance
_geom_contact_site_symmetry_2
Cl(1) C(3) 3.587(6) 2_567
F(1) C(1) 3.302(6) .
F(1) C(2) 3.492(8) .
F(1) C(16) 3.510(9) .
F(1) C(17) 3.022(9) .
F(1) C(18) 3.340(9) .
F(2) C(4) 3.305(7) 2_567
F(2) C(5) 3.484(8) 2_567
F(2) C(6) 3.595(8) 2_567
F(2) C(18) 3.562(9) .
F(3) O(1) 3.561(6) 1_655
F(3) C(9) 3.215(9) 1_556
F(3) C(10) 3.409(8) 1_556
F(3) C(15) 3.564(7) 2_557
F(3) C(21) 3.563(6) 2_557
F(4) C(6) 3.379(6) 1_456
F(4) C(7) 3.340(6) 1_456
F(4) C(10) 3.122(8) 1_556
F(4) C(11) 3.307(7) 1_456
F(5) N(1) 3.114(6) 2_567
F(5) C(1) 3.591(7) 2_567
F(5) C(2) 3.523(6) .
F(5) C(5) 3.131(7) 2_567
F(5) C(6) 3.549(7) 2_567
F(5) C(7) 3.342(7) 2_567
F(5) C(9) 3.548(8) 1_556
F(6) N(4) 3.480(9) .
F(6) C(11) 3.477(6) 1_456
F(6) C(12) 3.194(7) 2_557
F(6) C(13) 3.408(7) 2_557
F(6) C(18) 3.166(8) .
F(6) C(19) 3.208(9) .
O(1) F(3) 3.561(6) 1_455
O(1) C(9) 3.388(7) 1_456
O(1) C(11) 3.586(9) 1_456
O(1) C(21) 3.485(9) 2_457
O(2) C(5) 3.397(8) 2_557
O(2) C(6) 3.246(8) 2_557
O(2) C(12) 3.323(9) 2_557
O(2) C(14) 3.274(9) 2_457
N(1) F(5) 3.114(6) 2_567
N(4) F(6) 3.480(9) .
N(4) C(16) 3.568(11) 2_457
C(1) F(1) 3.302(6) .
C(1) F(5) 3.591(7) 2_567
C(1) C(2) 3.534(8) 2_567
C(2) F(1) 3.492(8) .
C(2) F(5) 3.523(6) .
C(2) C(1) 3.534(8) 2_567
C(3) Cl(1) 3.587(6) 2_567
C(4) F(2) 3.305(7) 2_567
C(5) F(2) 3.484(8) 2_567
C(5) F(5) 3.131(7) 2_567
C(5) O(2) 3.397(8) 2_557
C(6) F(2) 3.595(8) 2_567
C(6) F(4) 3.379(6) 1_654
C(6) F(5) 3.549(7) 2_567
C(6) O(2) 3.246(8) 2_557
C(7) F(4) 3.340(6) 1_654
C(7) F(5) 3.342(7) 2_567
C(9) F(3) 3.215(9) 1_554
C(9) F(5) 3.548(8) 1_554
C(9) O(1) 3.388(7) 1_654
C(10) F(3) 3.409(8) 1_554
C(10) F(4) 3.122(8) 1_554
C(11) F(4) 3.307(7) 1_654
C(11) F(6) 3.477(6) 1_654
C(11) O(1) 3.586(9) 1_654
C(12) F(6) 3.194(7) 2_557
C(12) O(2) 3.323(9) 2_557
C(13) F(6) 3.408(7) 2_557
C(14) O(2) 3.274(9) 2_457
C(15) F(3) 3.564(7) 2_557
C(16) F(1) 3.510(9) .
C(16) N(4) 3.568(11) 2_457
C(17) F(1) 3.022(9) .
C(18) F(1) 3.340(9) .
C(18) F(2) 3.562(9) .
C(18) F(6) 3.166(8) .
C(18) C(20) 3.477(11) 2_457
C(19) F(6) 3.208(9) .
C(19) C(19) 3.547(10) 2_457
C(19) C(20) 3.569(10) 2_457
C(20) C(18) 3.477(11) 2_457
C(20) C(19) 3.569(10) 2_457
C(21) F(3) 3.563(6) 2_557
C(21) O(1) 3.485(9) 2_457
Cl(1) H(2) 3.127 2_567
Cl(1) H(3) 3.047 2_567
Cl(1) H(4) 3.148 1_455
Cl(1) H(7) 3.543 2_566
Cl(1) H(8) 3.112 2_566
Cl(1) H(9) 3.312 2_566
P(1) H(2) 3.580 .
P(1) H(9) 3.484 1_556
P(1) H(11) 3.508 1_556
P(1) H(14) 3.542 1_456
P(1) H(17) 3.531 2_557
F(1) H(1) 2.609 .
F(1) H(2) 3.014 .
F(1) H(21) 3.496 2_557
F(1) H(22) 3.442 .
F(1) H(23) 3.013 .
F(1) H(24) 3.537 .
F(1) H(26) 2.824 2_557
F(2) H(4) 3.161 2_567
F(2) H(6) 3.526 1_456
F(2) H(8) 3.143 1_456
F(2) H(13) 3.192 1_456
F(2) H(14) 3.341 1_456
F(2) H(24) 3.177 .
F(3) H(2) 3.289 .
F(3) H(9) 2.765 1_556
F(3) H(10) 3.063 1_556
F(3) H(11) 2.768 1_556
F(3) H(17) 2.687 2_557
F(3) H(20) 3.451 2_557
F(3) H(21) 2.761 2_557
F(3) H(26) 2.751 2_557
F(4) H(5) 2.832 1_456
F(4) H(6) 3.504 1_456
F(4) H(6) 3.058 2_567
F(4) H(9) 3.184 1_556
F(4) H(11) 2.501 1_556
F(4) H(12) 3.025 1_556
F(4) H(13) 3.403 1_456
F(4) H(14) 2.507 1_456
F(4) H(17) 3.420 2_557
F(5) H(2) 2.637 .
F(5) H(6) 3.195 2_567
F(5) H(9) 2.668 1_556
F(6) H(13) 3.036 1_456
F(6) H(14) 3.027 1_456
F(6) H(15) 2.762 2_557
F(6) H(16) 3.024 2_557
F(6) H(17) 2.757 2_557
F(6) H(21) 2.965 2_557
F(6) H(24) 3.285 .
O(1) H(10) 2.464 1_456
O(1) H(13) 2.705 1_456
O(1) H(18) 2.848 1_456
O(1) H(20) 2.782 2_457
O(1) H(26) 3.471 2_457
O(2) H(5) 2.971 2_557
O(2) H(14) 3.088 2_557
O(2) H(15) 3.265 2_557
O(2) H(16) 2.739 2_557
O(2) H(19) 2.980 2_457
O(2) H(20) 2.720 2_457
N(1) H(25) 2.818 2_557
N(4) H(13) 3.335 1_456
N(4) H(15) 3.566 2_557
N(4) H(16) 3.236 2_557
N(4) H(20) 2.990 2_457
C(1) H(2) 3.278 2_567
C(1) H(25) 2.883 2_557
C(1) H(26) 3.310 2_557
C(2) H(1) 3.291 2_567
C(2) H(25) 3.095 2_557
C(2) H(26) 3.338 2_557
C(3) H(23) 3.483 1_655
C(3) H(24) 3.096 1_655
C(3) H(25) 3.231 2_557
C(4) H(23) 3.230 1_655
C(4) H(25) 3.164 2_557
C(5) H(25) 2.931 2_557
C(6) H(6) 3.074 2_666
C(7) H(6) 2.993 2_666
C(8) H(7) 3.104 2_566
C(8) H(12) 3.549 2_566
C(9) H(7) 3.271 2_566
C(10) H(5) 3.530 1_455
C(10) H(7) 3.540 2_566
C(11) H(15) 3.161 2_656
C(12) H(15) 3.055 2_656
C(17) H(4) 3.580 1_455
C(18) H(3) 3.451 1_455
C(18) H(25) 3.453 2_457
C(19) H(16) 3.497 2_557
C(20) H(16) 3.380 2_557
C(20) H(22) 3.558 2_557
C(20) H(24) 3.596 2_457
C(21) H(22) 3.449 2_557
H(1) F(1) 2.609 .
H(1) C(2) 3.291 2_567
H(1) H(2) 3.159 2_567
H(1) H(25) 3.362 2_557
H(1) H(26) 3.235 2_557
H(2) Cl(1) 3.127 2_567
H(2) P(1) 3.580 .
H(2) F(1) 3.014 .
H(2) F(3) 3.289 .
H(2) F(5) 2.637 .
H(2) C(1) 3.278 2_567
H(2) H(1) 3.159 2_567
H(2) H(9) 3.451 1_556
H(2) H(26) 3.269 2_557
H(3) Cl(1) 3.047 2_567
H(3) C(18) 3.451 1_655
H(3) H(3) 3.481 2_667
H(3) H(4) 3.244 2_667
H(3) H(23) 3.264 1_655
H(3) H(24) 2.723 1_655
H(4) Cl(1) 3.148 1_655
H(4) F(2) 3.161 2_567
H(4) C(17) 3.580 1_655
H(4) H(3) 3.244 2_667
H(4) H(19) 3.258 1_655
H(4) H(23) 2.808 1_655
H(5) F(4) 2.832 1_654
H(5) O(2) 2.971 2_557
H(5) C(10) 3.530 1_655
H(5) H(6) 2.846 2_666
H(5) H(11) 3.343 1_655
H(5) H(12) 2.873 1_655
H(5) H(19) 3.048 1_655
H(6) F(2) 3.526 1_654
H(6) F(4) 3.504 1_654
H(6) F(4) 3.058 2_567
H(6) F(5) 3.195 2_567
H(6) C(6) 3.074 2_666
H(6) C(7) 2.993 2_666
H(6) H(5) 2.846 2_666
H(6) H(6) 2.507 2_666
H(6) H(12) 3.377 2_566
H(7) Cl(1) 3.543 2_566
H(7) C(8) 3.104 2_566
H(7) C(9) 3.271 2_566
H(7) C(10) 3.540 2_566
H(7) H(7) 2.313 2_566
H(7) H(8) 3.467 2_566
H(7) H(9) 2.925 2_566
H(7) H(12) 2.886 2_566
H(8) Cl(1) 3.112 2_566
H(8) F(2) 3.143 1_654
H(8) H(7) 3.467 2_566
H(8) H(12) 3.339 2_566
H(9) Cl(1) 3.312 2_566
H(9) P(1) 3.484 1_554
H(9) F(3) 2.765 1_554
H(9) F(4) 3.184 1_554
H(9) F(5) 2.668 1_554
H(9) H(2) 3.451 1_554
H(9) H(7) 2.925 2_566
H(10) F(3) 3.063 1_554
H(10) O(1) 2.464 1_654
H(11) P(1) 3.508 1_554
H(11) F(3) 2.768 1_554
H(11) F(4) 2.501 1_554
H(11) H(5) 3.343 1_455
H(11) H(17) 3.168 2_556
H(11) H(18) 3.483 2_556
H(12) F(4) 3.025 1_554
H(12) C(8) 3.549 2_566
H(12) H(5) 2.873 1_455
H(12) H(6) 3.377 2_566
H(12) H(7) 2.886 2_566
H(12) H(8) 3.339 2_566
H(13) F(2) 3.192 1_654
H(13) F(4) 3.403 1_654
H(13) F(6) 3.036 1_654
H(13) O(1) 2.705 1_654
H(13) N(4) 3.335 1_654
H(13) H(15) 3.122 2_656
H(14) P(1) 3.542 1_654
H(14) F(2) 3.341 1_654
H(14) F(4) 2.507 1_654
H(14) F(6) 3.027 1_654
H(14) O(2) 3.088 2_557
H(14) H(15) 2.807 2_656
H(15) F(6) 2.762 2_557
H(15) O(2) 3.265 2_557
H(15) N(4) 3.566 2_557
H(15) C(11) 3.161 2_656
H(15) C(12) 3.055 2_656
H(15) H(13) 3.122 2_656
H(15) H(14) 2.807 2_656
H(15) H(15) 2.291 2_656
H(15) H(16) 3.559 2_656
H(16) F(6) 3.024 2_557
H(16) O(2) 2.739 2_557
H(16) N(4) 3.236 2_557
H(16) C(19) 3.497 2_557
H(16) C(20) 3.380 2_557
H(16) H(15) 3.559 2_656
H(16) H(25) 3.086 2_557
H(17) P(1) 3.531 2_557
H(17) F(3) 2.687 2_557
H(17) F(4) 3.420 2_557
H(17) F(6) 2.757 2_557
H(17) H(11) 3.168 2_556
H(18) O(1) 2.848 1_654
H(18) H(11) 3.483 2_556
H(18) H(20) 3.175 2_556
H(19) O(2) 2.980 2_457
H(19) H(4) 3.258 1_455
H(19) H(5) 3.048 1_455
H(20) F(3) 3.451 2_557
H(20) O(1) 2.782 2_457
H(20) O(2) 2.720 2_457
H(20) N(4) 2.990 2_457
H(20) H(18) 3.175 2_556
H(21) F(1) 3.496 2_557
H(21) F(3) 2.761 2_557
H(21) F(6) 2.965 2_557
H(22) F(1) 3.442 .
H(22) C(20) 3.558 2_557
H(22) C(21) 3.449 2_557
H(22) H(25) 3.419 2_557
H(22) H(26) 3.214 2_557
H(23) F(1) 3.013 .
H(23) C(3) 3.483 1_455
H(23) C(4) 3.230 1_455
H(23) H(3) 3.264 1_455
H(23) H(4) 2.808 1_455
H(24) F(1) 3.537 .
H(24) F(2) 3.177 .
H(24) F(6) 3.285 .
H(24) C(3) 3.096 1_455
H(24) C(20) 3.596 2_457
H(24) H(3) 2.723 1_455
H(24) H(25) 3.456 2_457
H(25) N(1) 2.818 2_557
H(25) C(1) 2.883 2_557
H(25) C(2) 3.095 2_557
H(25) C(3) 3.231 2_557
H(25) C(4) 3.164 2_557
H(25) C(5) 2.931 2_557
H(25) C(18) 3.453 2_457
H(25) H(1) 3.362 2_557
H(25) H(16) 3.086 2_557
H(25) H(22) 3.419 2_557
H(25) H(24) 3.456 2_457
H(26) F(1) 2.824 2_557
H(26) F(3) 2.751 2_557
H(26) O(1) 3.471 2_457
H(26) C(1) 3.310 2_557
H(26) C(2) 3.338 2_557
H(26) H(1) 3.235 2_557
H(26) H(2) 3.269 2_557
H(26) H(22) 3.214 2_557

loop_
_geom_torsion_atom_site_label_1
_geom_torsion_atom_site_label_2
_geom_torsion_atom_site_label_3
_geom_torsion_atom_site_label_4
_geom_torsion
Cl(1) Cu(1) N(1) C(1) 42.9(4)
Cl(1) Cu(1) N(1) C(5) -140.4(4)
Cl(1) Cu(1) N(2) C(7) 81.3(4)
Cl(1) Cu(1) N(2) C(8) -30.7(5)
Cl(1) Cu(1) N(2) C(11) -152.1(3)
Cl(1) Cu(1) N(3) C(10) 64.7(3)
Cl(1) Cu(1) N(3) C(13) -174.3(3)
Cl(1) Cu(1) N(3) C(14) -51.2(3)
N(1) Cu(1) N(2) C(7) -27.7(4)
N(1) Cu(1) N(2) C(8) -139.7(4)
N(1) Cu(1) N(2) C(11) 99.0(4)
N(2) Cu(1) N(1) C(1) 178.9(4)
N(2) Cu(1) N(1) C(5) -4.3(5)
N(1) Cu(1) N(3) C(10) -176.4(3)
N(1) Cu(1) N(3) C(13) -55.4(5)
N(1) Cu(1) N(3) C(14) 67.7(5)
N(3) Cu(1) N(1) C(1) -75.9(5)
N(3) Cu(1) N(1) C(5) 100.8(5)
N(2) Cu(1) N(3) C(10) -69.0(3)
N(2) Cu(1) N(3) C(13) 52.1(3)
N(2) Cu(1) N(3) C(14) 175.2(3)
N(3) Cu(1) N(2) C(7) -179.7(4)
N(3) Cu(1) N(2) C(8) 68.3(4)
N(3) Cu(1) N(2) C(11) -53.0(4)
Cu(1) N(1) C(1) C(2) 176.8(4)
Cu(1) N(1) C(5) C(4) -178.7(4)
Cu(1) N(1) C(5) C(6) 3.2(8)
C(1) N(1) C(5) C(4) -2.0(9)
C(1) N(1) C(5) C(6) 179.9(4)
C(5) N(1) C(1) C(2) -0.2(7)
Cu(1) N(2) C(7) C(6) 64.8(5)
Cu(1) N(2) C(8) C(9) -69.7(4)
Cu(1) N(2) C(11) C(12) 6.5(7)
C(7) N(2) C(8) C(9) 176.4(4)
C(8) N(2) C(7) C(6) 174.0(4)
C(7) N(2) C(11) C(12) 131.6(5)
C(11) N(2) C(7) C(6) -63.9(5)
C(8) N(2) C(11) C(12) -109.6(6)
C(11) N(2) C(8) C(9) 54.2(6)
Cu(1) N(3) C(10) C(9) 65.1(5)
Cu(1) N(3) C(13) C(12) -3.9(6)
Cu(1) N(3) C(14) C(15) -54.3(5)
C(10) N(3) C(13) C(12) 114.8(6)
C(13) N(3) C(10) C(9) -59.0(7)
C(10) N(3) C(14) C(15) -168.4(5)
C(14) N(3) C(10) C(9) -179.0(5)
C(13) N(3) C(14) C(15) 71.6(6)
C(14) N(3) C(13) C(12) -126.1(5)
O(1) N(4) C(19) C(18) 8.5(11)
O(1) N(4) C(19) C(20) -173.0(7)
O(2) N(4) C(19) C(18) -172.0(7)
O(2) N(4) C(19) C(20) 6.5(11)
N(1) C(1) C(2) C(3) 1.3(9)
C(1) C(2) C(3) C(4) -0.2(7)
C(2) C(3) C(4) C(5) -1.9(9)
C(3) C(4) C(5) N(1) 3.1(9)
C(3) C(4) C(5) C(6) -178.8(6)
N(1) C(5) C(6) C(7) 31.0(9)
C(4) C(5) C(6) C(7) -147.1(6)
C(5) C(6) C(7) N(2) -71.5(7)
N(2) C(8) C(9) C(10) 58.1(6)
C(8) C(9) C(10) N(3) -54.0(7)
N(2) C(11) C(12) C(13) 62.6(7)
C(11) C(12) C(13) N(3) -63.5(6)
N(3) C(14) C(15) C(16) 172.4(5)
C(14) C(15) C(16) C(17) -66.1(9)
C(14) C(15) C(16) C(21) 115.8(7)
C(15) C(16) C(17) C(18) -176.3(7)
C(15) C(16) C(21) C(20) 176.5(7)
C(17) C(16) C(21) C(20) -1.6(12)
C(21) C(16) C(17) C(18) 1.8(12)
C(16) C(17) C(18) C(19) -0.4(9)
C(17) C(18) C(19) N(4) 177.1(7)
C(17) C(18) C(19) C(20) -1.3(12)
N(4) C(19) C(20) C(21) -176.8(7)
C(18) C(19) C(20) C(21) 1.5(12)
C(19) C(20) C(21) C(16) -0.1(10)
